data_4102492
loop_
_publ_author_name
'Julia R. Khusnutdinova'
'Nigam P. Rath'
'Liviu M. Mirica'

_publ_section_title
;
 Stable Mononuclear Organometallic Pd(III) Complexes and Their C-C Bond
 Formation Reactivity
;
_journal_name_full 'Journal of the American Chemical Society'
_journal_page_first 7303
_journal_page_last 7305
_journal_paper_doi 10.1021/ja103001g
_journal_volume 132
_journal_year 2010
_chemical_formula_sum 'C30 H40 Cl2 N5 O4 Pd'
_chemical_formula_weight 711.97
_chemical_name_systematic
; 
 ? 
;
_space_group_IT_number 14
_symmetry_cell_setting monoclinic
_symmetry_space_group_name_Hall '-P 2ybc'
_symmetry_space_group_name_H-M 'P 1 21/c 1'
_atom_sites_solution_hydrogens geom
_atom_sites_solution_primary direct
_atom_sites_solution_secondary difmap
_audit_creation_method SHELXL-97
_cell_angle_alpha 90.00
_cell_angle_beta 101.714(3)
_cell_angle_gamma 90.00
_cell_formula_units_Z 4
_cell_length_a 18.5827(19)
_cell_length_b 12.2413(13)
_cell_length_c 13.9679(14)
_cell_measurement_reflns_used 9712
_cell_measurement_temperature 100(2)
_cell_measurement_theta_max 32.59
_cell_measurement_theta_min 2.23
_cell_volume 3111.2(6)
_computing_cell_refinement 'Bruker SAINT'
_computing_data_collection 'Bruker APEX2'
_computing_data_reduction 'Bruker SAINT'
_computing_molecular_graphics 'Bruker SHELXTL'
_computing_publication_material 'Bruker SHELXTL'
_computing_structure_refinement 'SHELXL-97 (Sheldrick, 2008)'
_computing_structure_solution 'SHELXS-97 (Sheldrick, 2008)'
_diffrn_ambient_temperature 100(2)
_diffrn_measured_fraction_theta_full 1.000
_diffrn_measured_fraction_theta_max 0.998
_diffrn_measurement_device_type 'Bruker APEX-II CCD'
_diffrn_measurement_method '\f and \w scans'
_diffrn_radiation_monochromator graphite
_diffrn_radiation_source 'fine-focus sealed tube'
_diffrn_radiation_type MoK\a
_diffrn_radiation_wavelength 0.71073
_diffrn_reflns_av_R_equivalents 0.0427
_diffrn_reflns_av_sigmaI/netI 0.0292
_diffrn_reflns_limit_h_max 28
_diffrn_reflns_limit_h_min -28
_diffrn_reflns_limit_k_max 18
_diffrn_reflns_limit_k_min -18
_diffrn_reflns_limit_l_max 21
_diffrn_reflns_limit_l_min -21
_diffrn_reflns_number 107787
_diffrn_reflns_theta_full 25.00
_diffrn_reflns_theta_max 32.66
_diffrn_reflns_theta_min 2.01
_exptl_absorpt_coefficient_mu 0.812
_exptl_absorpt_correction_T_max 0.9737
_exptl_absorpt_correction_T_min 0.6894
_exptl_absorpt_correction_type multi-scan
_exptl_absorpt_process_details 'sadabs v2008/1'
_exptl_crystal_colour green
_exptl_crystal_density_diffrn 1.520
_exptl_crystal_density_meas ?
_exptl_crystal_density_method 'not measured'
_exptl_crystal_description plate
_exptl_crystal_F_000 1468
_exptl_crystal_size_max 0.50
_exptl_crystal_size_mid 0.19
_exptl_crystal_size_min 0.03
_refine_diff_density_max 0.706
_refine_diff_density_min -1.046
_refine_diff_density_rms 0.085
_refine_ls_extinction_method none
_refine_ls_goodness_of_fit_ref 1.032
_refine_ls_hydrogen_treatment constr
_refine_ls_matrix_type full
_refine_ls_number_parameters 386
_refine_ls_number_reflns 11387
_refine_ls_number_restraints 0
_refine_ls_restrained_S_all 1.032
_refine_ls_R_factor_all 0.0384
_refine_ls_R_factor_gt 0.0261
_refine_ls_shift/su_max 0.002
_refine_ls_shift/su_mean 0.000
_refine_ls_structure_factor_coef Fsqd
_refine_ls_weighting_details 'calc w=1/[\s^2^(Fo^2^)+(0.0226P)^2^+2.6924P] where P=(Fo^2^+2Fc^2^)/3'
_refine_ls_weighting_scheme calc
_refine_ls_wR_factor_gt 0.0567
_refine_ls_wR_factor_ref 0.0629
_reflns_number_gt 9444
_reflns_number_total 11387
_reflns_threshold_expression >2sigma(I)
_cod_data_source_file ja103001g_si_003.cif
_cod_data_source_block l35209
_cod_depositor_comments
;
The following automatic conversions were performed:

'_exptl_crystal_density_meas' value 'no' was changed to '?' - the
value is perceived as not measured.

Automatic conversion script
Id: cif_fix_values 3008 2015-01-20 13:52:24Z robertas 
;
_cod_database_code 4102492

loop_
_symmetry_equiv_pos_as_xyz
'x, y, z'
'-x, y+1/2, -z+1/2'
'-x, -y, -z'
'x, -y-1/2, z-1/2'

loop_
_atom_site_label
_atom_site_type_symbol
_atom_site_fract_x
_atom_site_fract_y
_atom_site_fract_z
_atom_site_U_iso_or_equiv
_atom_site_adp_type
_atom_site_occupancy
_atom_site_symmetry_multiplicity
_atom_site_calc_flag
_atom_site_refinement_flags
Pd1 Pd 0.259431(5) 0.059613(9) 0.381604(7) 0.00854(3) Uani 1 1 d .
Cl1 Cl 0.329434(18) 0.11314(3) 0.53369(2) 0.01389(6) Uani 1 1 d .
Cl2 Cl 0.045878(17) 0.57588(3) 0.28947(2) 0.01182(6) Uani 1 1 d .
O1 O -0.01293(6) 0.53326(11) 0.21596(8) 0.0222(2) Uani 1 1 d .
O2 O 0.07551(7) 0.49026(10) 0.35690(8) 0.0224(2) Uani 1 1 d .
O3 O 0.01876(7) 0.66300(10) 0.34247(9) 0.0246(3) Uani 1 1 d .
O4 O 0.10284(6) 0.61801(10) 0.24279(9) 0.0211(2) Uani 1 1 d .
N1 N 0.16507(6) 0.10012(10) 0.43407(8) 0.0102(2) Uani 1 1 d .
N2 N 0.18844(6) 0.01345(10) 0.25806(8) 0.0097(2) Uani 1 1 d .
N3 N 0.21365(6) -0.11106(10) 0.43396(8) 0.0106(2) Uani 1 1 d .
N4 N 0.22099(6) 0.22839(10) 0.29725(8) 0.0104(2) Uani 1 1 d .
C1 C 0.34999(7) 0.01830(12) 0.32384(10) 0.0102(2) Uani 1 1 d .
C2 C 0.34185(9) -0.02189(15) 0.22955(12) 0.0196(3) Uani 1 1 d .
H2 H 0.2940 -0.0298 0.1905 0.024 Uiso 1 1 calc R
C3 C 0.40288(10) -0.05099(16) 0.19092(13) 0.0257(4) Uani 1 1 d .
H3 H 0.3961 -0.0777 0.1258 0.031 Uiso 1 1 calc R
C4 C 0.47318(9) -0.04115(16) 0.24703(13) 0.0262(4) Uani 1 1 d .
H4 H 0.5147 -0.0621 0.2213 0.031 Uiso 1 1 calc R
C5 C 0.48198(9) -0.00036(16) 0.34115(13) 0.0241(3) Uani 1 1 d .
H5 H 0.5300 0.0075 0.3800 0.029 Uiso 1 1 calc R
C6 C 0.42108(8) 0.02930(14) 0.37955(11) 0.0185(3) Uani 1 1 d .
H6 H 0.4280 0.0573 0.4442 0.022 Uiso 1 1 calc R
C7 C 0.12762(7) 0.19083(12) 0.40261(10) 0.0107(2) Uani 1 1 d .
C8 C 0.06970(7) 0.22480(13) 0.44522(10) 0.0135(3) Uani 1 1 d .
H8 H 0.0440 0.2906 0.4249 0.016 Uiso 1 1 calc R
C9 C 0.05030(8) 0.16046(13) 0.51807(11) 0.0158(3) Uani 1 1 d .
H9 H 0.0122 0.1835 0.5496 0.019 Uiso 1 1 calc R
C10 C 0.08666(8) 0.06252(13) 0.54478(10) 0.0149(3) Uani 1 1 d .
H10 H 0.0722 0.0161 0.5920 0.018 Uiso 1 1 calc R
C11 C 0.14490(7) 0.03395(12) 0.50073(10) 0.0117(2) Uani 1 1 d .
C12 C 0.18774(8) -0.07111(12) 0.52211(10) 0.0128(2) Uani 1 1 d .
H12A H 0.2306 -0.0589 0.5760 0.015 Uiso 1 1 calc R
H12B H 0.1562 -0.1274 0.5436 0.015 Uiso 1 1 calc R
C13 C 0.14908(7) -0.13406(12) 0.35386(10) 0.0115(2) Uani 1 1 d .
H13A H 0.1040 -0.1098 0.3753 0.014 Uiso 1 1 calc R
H13B H 0.1453 -0.2141 0.3437 0.014 Uiso 1 1 calc R
C14 C 0.15115(7) -0.08032(11) 0.25719(10) 0.0104(2) Uani 1 1 d .
C15 C 0.10774(8) -0.11854(12) 0.17045(10) 0.0127(2) Uani 1 1 d .
H15 H 0.0838 -0.1873 0.1683 0.015 Uiso 1 1 calc R
C16 C 0.10020(8) -0.05422(13) 0.08731(10) 0.0142(3) Uani 1 1 d .
H16 H 0.0720 -0.0795 0.0269 0.017 Uiso 1 1 calc R
C17 C 0.13406(8) 0.04740(13) 0.09261(10) 0.0137(3) Uani 1 1 d .
H17 H 0.1267 0.0939 0.0370 0.016 Uiso 1 1 calc R
C18 C 0.17853(7) 0.08024(12) 0.17953(10) 0.0115(2) Uani 1 1 d .
C19 C 0.21721(8) 0.18935(12) 0.19520(10) 0.0129(2) Uani 1 1 d .
H19A H 0.2676 0.1822 0.1827 0.015 Uiso 1 1 calc R
H19B H 0.1904 0.2434 0.1485 0.015 Uiso 1 1 calc R
C20 C 0.14470(7) 0.24631(12) 0.31323(10) 0.0118(2) Uani 1 1 d .
H20A H 0.1095 0.2198 0.2549 0.014 Uiso 1 1 calc R
H20B H 0.1367 0.3258 0.3187 0.014 Uiso 1 1 calc R
C21 C 0.26469(8) -0.20934(12) 0.45464(10) 0.0141(3) Uani 1 1 d .
C22 C 0.28158(9) -0.24933(14) 0.35768(12) 0.0190(3) Uani 1 1 d .
H22A H 0.2365 -0.2772 0.3160 0.028 Uiso 1 1 calc R
H22B H 0.3183 -0.3078 0.3704 0.028 Uiso 1 1 calc R
H22C H 0.3007 -0.1886 0.3246 0.028 Uiso 1 1 calc R
C23 C 0.33659(8) -0.17575(14) 0.52281(12) 0.0191(3) Uani 1 1 d .
H23A H 0.3594 -0.1160 0.4929 0.029 Uiso 1 1 calc R
H23B H 0.3701 -0.2383 0.5336 0.029 Uiso 1 1 calc R
H23C H 0.3263 -0.1514 0.5855 0.029 Uiso 1 1 calc R
C24 C 0.22917(9) -0.30271(14) 0.50229(12) 0.0204(3) Uani 1 1 d .
H24A H 0.2234 -0.2803 0.5677 0.031 Uiso 1 1 calc R
H24B H 0.2606 -0.3676 0.5075 0.031 Uiso 1 1 calc R
H24C H 0.1809 -0.3197 0.4620 0.031 Uiso 1 1 calc R
C25 C 0.26933(7) 0.32914(12) 0.32345(10) 0.0117(2) Uani 1 1 d .
C26 C 0.26355(8) 0.36740(13) 0.42633(10) 0.0156(3) Uani 1 1 d .
H26A H 0.2149 0.3995 0.4242 0.023 Uiso 1 1 calc R
H26B H 0.3015 0.4223 0.4493 0.023 Uiso 1 1 calc R
H26C H 0.2705 0.3049 0.4711 0.023 Uiso 1 1 calc R
C27 C 0.24545(8) 0.42268(12) 0.25080(11) 0.0164(3) Uani 1 1 d .
H27A H 0.2536 0.4015 0.1862 0.025 Uiso 1 1 calc R
H27B H 0.2744 0.4882 0.2732 0.025 Uiso 1 1 calc R
H27C H 0.1932 0.4382 0.2467 0.025 Uiso 1 1 calc R
C28 C 0.34934(8) 0.29973(13) 0.32347(11) 0.0162(3) Uani 1 1 d .
H28A H 0.3647 0.2393 0.3691 0.024 Uiso 1 1 calc R
H28B H 0.3807 0.3634 0.3439 0.024 Uiso 1 1 calc R
H28C H 0.3538 0.2777 0.2575 0.024 Uiso 1 1 calc R
N5 N 0.42240(9) 0.55994(15) 0.43685(14) 0.0330(4) Uani 1 1 d .
C29 C 0.46688(10) 0.61762(16) 0.42376(14) 0.0277(4) Uani 1 1 d .
C30 C 0.52371(14) 0.6928(2) 0.4072(2) 0.0545(7) Uani 1 1 d .
H30A H 0.5109 0.7673 0.4233 0.082 Uiso 1 1 calc R
H30B H 0.5278 0.6896 0.3384 0.082 Uiso 1 1 calc R
H30C H 0.5708 0.6722 0.4488 0.082 Uiso 1 1 calc R

loop_
_atom_site_aniso_label
_atom_site_aniso_U_11
_atom_site_aniso_U_22
_atom_site_aniso_U_33
_atom_site_aniso_U_23
_atom_site_aniso_U_13
_atom_site_aniso_U_12
Pd1 0.00845(4) 0.00958(5) 0.00787(4) -0.00017(4) 0.00231(3) -0.00014(4)
Cl1 0.01331(14) 0.01683(17) 0.01092(13) -0.00127(12) 0.00098(10) -0.00211(12)
Cl2 0.01174(13) 0.01124(15) 0.01226(13) -0.00086(11) 0.00193(10) 0.00050(11)
O1 0.0193(5) 0.0285(7) 0.0163(5) 0.0004(5) -0.0024(4) -0.0083(5)
O2 0.0298(6) 0.0203(6) 0.0158(5) 0.0054(4) 0.0015(4) 0.0093(5)
O3 0.0264(6) 0.0176(6) 0.0328(6) -0.0064(5) 0.0132(5) 0.0056(5)
O4 0.0179(5) 0.0196(6) 0.0290(6) -0.0031(5) 0.0119(4) -0.0056(4)
N1 0.0103(5) 0.0113(5) 0.0093(5) -0.0011(4) 0.0028(4) -0.0010(4)
N2 0.0097(5) 0.0099(5) 0.0095(5) -0.0002(4) 0.0019(4) -0.0001(4)
N3 0.0113(5) 0.0105(5) 0.0097(5) 0.0010(4) 0.0014(4) 0.0000(4)
N4 0.0117(5) 0.0104(5) 0.0100(5) -0.0006(4) 0.0041(4) -0.0001(4)
C1 0.0086(5) 0.0091(6) 0.0138(6) 0.0012(5) 0.0044(4) 0.0002(4)
C2 0.0167(7) 0.0236(8) 0.0193(7) -0.0053(6) 0.0058(5) 0.0010(6)
C3 0.0239(8) 0.0320(10) 0.0241(8) -0.0059(7) 0.0118(6) 0.0036(7)
C4 0.0199(7) 0.0325(10) 0.0297(8) 0.0016(7) 0.0135(6) 0.0068(7)
C5 0.0138(7) 0.0334(10) 0.0257(8) 0.0041(7) 0.0054(6) 0.0041(6)
C6 0.0149(6) 0.0235(8) 0.0177(6) 0.0017(6) 0.0045(5) 0.0023(6)
C7 0.0087(5) 0.0123(6) 0.0113(5) -0.0020(5) 0.0024(4) -0.0014(5)
C8 0.0111(6) 0.0139(7) 0.0156(6) -0.0041(5) 0.0031(5) 0.0001(5)
C9 0.0136(6) 0.0201(8) 0.0154(6) -0.0053(5) 0.0066(5) -0.0014(5)
C10 0.0139(6) 0.0209(7) 0.0112(5) -0.0024(5) 0.0059(5) -0.0044(5)
C11 0.0121(6) 0.0136(7) 0.0094(5) -0.0009(5) 0.0020(4) -0.0023(5)
C12 0.0153(6) 0.0135(7) 0.0102(5) 0.0014(5) 0.0041(4) -0.0009(5)
C13 0.0111(5) 0.0118(6) 0.0112(5) 0.0013(5) 0.0013(4) -0.0017(5)
C14 0.0104(5) 0.0104(6) 0.0106(5) 0.0004(4) 0.0027(4) 0.0011(4)
C15 0.0135(6) 0.0119(6) 0.0125(6) -0.0021(5) 0.0023(5) -0.0006(5)
C16 0.0142(6) 0.0176(7) 0.0103(5) -0.0031(5) 0.0013(4) 0.0006(5)
C17 0.0161(6) 0.0162(7) 0.0089(5) 0.0008(5) 0.0030(4) 0.0024(5)
C18 0.0125(6) 0.0126(7) 0.0101(5) 0.0008(5) 0.0038(4) 0.0014(5)
C19 0.0182(6) 0.0113(6) 0.0099(5) 0.0008(5) 0.0045(5) -0.0004(5)
C20 0.0110(5) 0.0120(6) 0.0126(5) 0.0008(5) 0.0032(4) 0.0008(5)
C21 0.0136(6) 0.0118(7) 0.0157(6) 0.0027(5) -0.0001(5) 0.0003(5)
C22 0.0196(7) 0.0143(7) 0.0232(7) -0.0009(6) 0.0046(6) 0.0040(6)
C23 0.0158(6) 0.0170(8) 0.0217(7) 0.0033(6) -0.0029(5) 0.0021(5)
C24 0.0220(7) 0.0134(7) 0.0246(7) 0.0077(6) 0.0018(6) -0.0013(6)
C25 0.0129(6) 0.0097(6) 0.0134(6) -0.0003(5) 0.0049(5) -0.0016(5)
C26 0.0175(6) 0.0153(7) 0.0149(6) -0.0031(5) 0.0052(5) -0.0028(5)
C27 0.0200(7) 0.0122(7) 0.0183(6) 0.0030(5) 0.0069(5) 0.0002(5)
C28 0.0130(6) 0.0150(7) 0.0216(7) -0.0008(5) 0.0060(5) -0.0018(5)
N5 0.0281(8) 0.0275(9) 0.0437(10) 0.0001(7) 0.0085(7) 0.0041(7)
C29 0.0237(8) 0.0226(9) 0.0344(9) -0.0015(7) 0.0003(7) 0.0047(7)
C30 0.0470(14) 0.0390(14) 0.0763(19) -0.0014(13) 0.0094(13) -0.0196(11)

loop_
_atom_type_symbol
_atom_type_description
_atom_type_scat_dispersion_real
_atom_type_scat_dispersion_imag
_atom_type_scat_source
C C 0.0033 0.0016 'International Tables Vol C Tables 4.2.6.8 and 6.1.1.4'
H H 0.0000 0.0000 'International Tables Vol C Tables 4.2.6.8 and 6.1.1.4'
N N 0.0061 0.0033 'International Tables Vol C Tables 4.2.6.8 and 6.1.1.4'
O O 0.0106 0.0060 'International Tables Vol C Tables 4.2.6.8 and 6.1.1.4'
Cl Cl 0.1484 0.1585 'International Tables Vol C Tables 4.2.6.8 and 6.1.1.4'
Pd Pd -0.9988 1.0072 'International Tables Vol C Tables 4.2.6.8 and 6.1.1.4'

loop_
_geom_angle_atom_site_label_1
_geom_angle_atom_site_label_2
_geom_angle_atom_site_label_3
_geom_angle
N2 Pd1 C1 92.30(5)
N2 Pd1 N1 85.27(4)
C1 Pd1 N1 177.54(5)
N2 Pd1 Cl1 173.14(3)
C1 Pd1 Cl1 94.35(4)
N1 Pd1 Cl1 88.09(3)
N2 Pd1 N4 75.30(4)
C1 Pd1 N4 101.66(5)
N1 Pd1 N4 77.42(4)
Cl1 Pd1 N4 104.92(3)
N2 Pd1 N3 78.99(4)
C1 Pd1 N3 105.65(5)
N1 Pd1 N3 74.23(4)
Cl1 Pd1 N3 97.56(3)
N4 Pd1 N3 142.93(4)
O1 Cl2 O2 109.70(8)
O1 Cl2 O3 109.88(8)
O2 Cl2 O3 109.16(7)
O1 Cl2 O4 109.11(7)
O2 Cl2 O4 109.65(7)
O3 Cl2 O4 109.32(7)
C7 N1 C11 121.93(12)
C7 N1 Pd1 119.94(9)
C11 N1 Pd1 118.12(10)
C14 N2 C18 121.77(12)
C14 N2 Pd1 119.49(9)
C18 N2 Pd1 118.71(10)
C13 N3 C12 109.60(10)
C13 N3 C21 111.61(11)
C12 N3 C21 113.28(11)
C13 N3 Pd1 102.38(8)
C12 N3 Pd1 99.10(8)
C21 N3 Pd1 119.66(8)
C19 N4 C20 109.11(10)
C19 N4 C25 113.54(10)
C20 N4 C25 112.05(11)
C19 N4 Pd1 98.29(8)
C20 N4 Pd1 104.38(8)
C25 N4 Pd1 118.25(8)
C2 C1 C6 118.19(13)
C2 C1 Pd1 121.10(10)
C6 C1 Pd1 120.71(10)
C1 C2 C3 121.14(15)
C1 C2 H2 119.4
C3 C2 H2 119.4
C4 C3 C2 120.36(16)
C4 C3 H3 119.8
C2 C3 H3 119.8
C5 C4 C3 118.98(15)
C5 C4 H4 120.5
C3 C4 H4 120.5
C4 C5 C6 120.68(15)
C4 C5 H5 119.7
C6 C5 H5 119.7
C5 C6 C1 120.65(15)
C5 C6 H6 119.7
C1 C6 H6 119.7
N1 C7 C8 120.19(13)
N1 C7 C20 117.56(11)
C8 C7 C20 121.89(13)
C9 C8 C7 118.70(14)
C9 C8 H8 120.6
C7 C8 H8 120.6
C10 C9 C8 120.06(13)
C10 C9 H9 120.0
C8 C9 H9 120.0
C9 C10 C11 118.48(13)
C9 C10 H10 120.8
C11 C10 H10 120.8
N1 C11 C10 120.37(14)
N1 C11 C12 116.13(12)
C10 C11 C12 123.49(13)
N3 C12 C11 111.18(11)
N3 C12 H12A 109.4
C11 C12 H12A 109.4
N3 C12 H12B 109.4
C11 C12 H12B 109.4
H12A C12 H12B 108.0
N3 C13 C14 115.21(11)
N3 C13 H13A 108.5
C14 C13 H13A 108.5
N3 C13 H13B 108.5
C14 C13 H13B 108.5
H13A C13 H13B 107.5
N2 C14 C15 120.18(12)
N2 C14 C13 118.19(12)
C15 C14 C13 121.07(12)
C16 C15 C14 118.68(13)
C16 C15 H15 120.7
C14 C15 H15 120.7
C15 C16 C17 119.75(13)
C15 C16 H16 120.1
C17 C16 H16 120.1
C18 C17 C16 119.39(13)
C18 C17 H17 120.3
C16 C17 H17 120.3
N2 C18 C17 119.73(13)
N2 C18 C19 115.78(12)
C17 C18 C19 124.47(13)
N4 C19 C18 110.51(11)
N4 C19 H19A 109.5
C18 C19 H19A 109.5
N4 C19 H19B 109.5
C18 C19 H19B 109.5
H19A C19 H19B 108.1
N4 C20 C7 114.96(11)
N4 C20 H20A 108.5
C7 C20 H20A 108.5
N4 C20 H20B 108.5
C7 C20 H20B 108.5
H20A C20 H20B 107.5
N3 C21 C23 109.70(12)
N3 C21 C22 108.44(11)
C23 C21 C22 109.04(12)
N3 C21 C24 111.34(12)
C23 C21 C24 109.12(12)
C22 C21 C24 109.17(13)
C21 C22 H22A 109.5
C21 C22 H22B 109.5
H22A C22 H22B 109.5
C21 C22 H22C 109.5
H22A C22 H22C 109.5
H22B C22 H22C 109.5
C21 C23 H23A 109.5
C21 C23 H23B 109.5
H23A C23 H23B 109.5
C21 C23 H23C 109.5
H23A C23 H23C 109.5
H23B C23 H23C 109.5
C21 C24 H24A 109.5
C21 C24 H24B 109.5
H24A C24 H24B 109.5
C21 C24 H24C 109.5
H24A C24 H24C 109.5
H24B C24 H24C 109.5
N4 C25 C28 109.54(11)
N4 C25 C27 111.56(11)
C28 C25 C27 109.05(11)
N4 C25 C26 108.74(11)
C28 C25 C26 108.92(12)
C27 C25 C26 108.99(12)
C25 C26 H26A 109.5
C25 C26 H26B 109.5
H26A C26 H26B 109.5
C25 C26 H26C 109.5
H26A C26 H26C 109.5
H26B C26 H26C 109.5
C25 C27 H27A 109.5
C25 C27 H27B 109.5
H27A C27 H27B 109.5
C25 C27 H27C 109.5
H27A C27 H27C 109.5
H27B C27 H27C 109.5
C25 C28 H28A 109.5
C25 C28 H28B 109.5
H28A C28 H28B 109.5
C25 C28 H28C 109.5
H28A C28 H28C 109.5
H28B C28 H28C 109.5
N5 C29 C30 179.4(2)
C29 C30 H30A 109.5
C29 C30 H30B 109.5
H30A C30 H30B 109.5
C29 C30 H30C 109.5
H30A C30 H30C 109.5
H30B C30 H30C 109.5

loop_
_geom_bond_atom_site_label_1
_geom_bond_atom_site_label_2
_geom_bond_distance
Pd1 N2 2.0281(11)
Pd1 C1 2.0713(13)
Pd1 N1 2.0927(11)
Pd1 Cl1 2.3478(4)
Pd1 N4 2.4135(12)
Pd1 N3 2.4241(12)
Cl2 O1 1.4370(11)
Cl2 O2 1.4417(12)
Cl2 O3 1.4460(12)
Cl2 O4 1.4463(11)
N1 C7 1.3364(18)
N1 C11 1.3436(18)
N2 C14 1.3396(18)
N2 C18 1.3504(17)
N3 C13 1.4919(17)
N3 C12 1.4925(17)
N3 C21 1.5229(19)
N4 C19 1.4915(17)
N4 C20 1.4955(17)
N4 C25 1.5259(18)
C1 C2 1.385(2)
C1 C6 1.397(2)
C2 C3 1.397(2)
C2 H2 0.9500
C3 C4 1.385(3)
C3 H3 0.9500
C4 C5 1.385(3)
C4 H4 0.9500
C5 C6 1.395(2)
C5 H5 0.9500
C6 H6 0.9500
C7 C8 1.3949(18)
C7 C20 1.5105(19)
C8 C9 1.391(2)
C8 H8 0.9500
C9 C10 1.389(2)
C9 H9 0.9500
C10 C11 1.3937(19)
C10 H10 0.9500
C11 C12 1.510(2)
C12 H12A 0.9900
C12 H12B 0.9900
C13 C14 1.5095(19)
C13 H13A 0.9900
C13 H13B 0.9900
C14 C15 1.3931(19)
C15 C16 1.386(2)
C15 H15 0.9500
C16 C17 1.389(2)
C16 H16 0.9500
C17 C18 1.3824(19)
C17 H17 0.9500
C18 C19 1.511(2)
C19 H19A 0.9900
C19 H19B 0.9900
C20 H20A 0.9900
C20 H20B 0.9900
C21 C23 1.531(2)
C21 C22 1.531(2)
C21 C24 1.537(2)
C22 H22A 0.9800
C22 H22B 0.9800
C22 H22C 0.9800
C23 H23A 0.9800
C23 H23B 0.9800
C23 H23C 0.9800
C24 H24A 0.9800
C24 H24B 0.9800
C24 H24C 0.9800
C25 C28 1.530(2)
C25 C27 1.535(2)
C25 C26 1.536(2)
C26 H26A 0.9800
C26 H26B 0.9800
C26 H26C 0.9800
C27 H27A 0.9800
C27 H27B 0.9800
C27 H27C 0.9800
C28 H28A 0.9800
C28 H28B 0.9800
C28 H28C 0.9800
N5 C29 1.130(3)
C29 C30 1.454(3)
C30 H30A 0.9800
C30 H30B 0.9800
C30 H30C 0.9800

loop_
_geom_torsion_atom_site_label_1
_geom_torsion_atom_site_label_2
_geom_torsion_atom_site_label_3
_geom_torsion_atom_site_label_4
_geom_torsion
N2 Pd1 N1 C7 -75.76(10)
C1 Pd1 N1 C7 -68.1(12)
Cl1 Pd1 N1 C7 105.96(10)
N4 Pd1 N1 C7 0.21(10)
N3 Pd1 N1 C7 -155.64(11)
N2 Pd1 N1 C11 105.55(10)
C1 Pd1 N1 C11 113.2(12)
Cl1 Pd1 N1 C11 -72.73(10)
N4 Pd1 N1 C11 -178.48(11)
N3 Pd1 N1 C11 25.67(10)
C1 Pd1 N2 C14 105.14(11)
N1 Pd1 N2 C14 -75.18(10)
Cl1 Pd1 N2 C14 -60.7(3)
N4 Pd1 N2 C14 -153.40(11)
N3 Pd1 N2 C14 -0.36(10)
C1 Pd1 N2 C18 -76.79(11)
N1 Pd1 N2 C18 102.88(10)
Cl1 Pd1 N2 C18 117.4(3)
N4 Pd1 N2 C18 24.66(10)
N3 Pd1 N2 C18 177.71(11)
N2 Pd1 N3 C13 -12.80(8)
C1 Pd1 N3 C13 -102.11(8)
N1 Pd1 N3 C13 75.35(8)
Cl1 Pd1 N3 C13 161.20(7)
N4 Pd1 N3 C13 33.87(11)
N2 Pd1 N3 C12 -125.32(8)
C1 Pd1 N3 C12 145.37(8)
N1 Pd1 N3 C12 -37.18(8)
Cl1 Pd1 N3 C12 48.67(8)
N4 Pd1 N3 C12 -78.66(10)
N2 Pd1 N3 C21 111.18(10)
C1 Pd1 N3 C21 21.87(10)
N1 Pd1 N3 C21 -160.67(10)
Cl1 Pd1 N3 C21 -74.82(9)
N4 Pd1 N3 C21 157.85(8)
N2 Pd1 N4 C19 -37.22(8)
C1 Pd1 N4 C19 52.10(9)
N1 Pd1 N4 C19 -125.57(8)
Cl1 Pd1 N4 C19 149.87(7)
N3 Pd1 N4 C19 -84.79(9)
N2 Pd1 N4 C20 75.05(8)
C1 Pd1 N4 C20 164.37(8)
N1 Pd1 N4 C20 -13.30(8)
Cl1 Pd1 N4 C20 -97.86(8)
N3 Pd1 N4 C20 27.47(11)
N2 Pd1 N4 C25 -159.66(9)
C1 Pd1 N4 C25 -70.34(9)
N1 Pd1 N4 C25 111.99(9)
Cl1 Pd1 N4 C25 27.43(9)
N3 Pd1 N4 C25 152.76(8)
N2 Pd1 C1 C2 1.31(13)
N1 Pd1 C1 C2 -6.3(13)
Cl1 Pd1 C1 C2 179.62(12)
N4 Pd1 C1 C2 -74.15(13)
N3 Pd1 C1 C2 80.52(13)
N2 Pd1 C1 C6 -178.06(12)
N1 Pd1 C1 C6 174.3(11)
Cl1 Pd1 C1 C6 0.26(12)
N4 Pd1 C1 C6 106.48(12)
N3 Pd1 C1 C6 -98.85(12)
C6 C1 C2 C3 0.1(2)
Pd1 C1 C2 C3 -179.24(14)
C1 C2 C3 C4 0.7(3)
C2 C3 C4 C5 -1.1(3)
C3 C4 C5 C6 0.7(3)
C4 C5 C6 C1 0.1(3)
C2 C1 C6 C5 -0.5(2)
Pd1 C1 C6 C5 178.87(13)
C11 N1 C7 C8 5.9(2)
Pd1 N1 C7 C8 -172.77(10)
C11 N1 C7 C20 -167.35(12)
Pd1 N1 C7 C20 14.02(16)
N1 C7 C8 C9 -2.3(2)
C20 C7 C8 C9 170.59(13)
C7 C8 C9 C10 -2.2(2)
C8 C9 C10 C11 3.3(2)
C7 N1 C11 C10 -4.7(2)
Pd1 N1 C11 C10 173.94(10)
C7 N1 C11 C12 174.21(12)
Pd1 N1 C11 C12 -7.13(16)
C9 C10 C11 N1 0.0(2)
C9 C10 C11 C12 -178.80(13)
C13 N3 C12 C11 -61.42(14)
C21 N3 C12 C11 173.22(11)
Pd1 N3 C12 C11 45.30(11)
N1 C11 C12 N3 -31.30(16)
C10 C11 C12 N3 147.59(13)
C12 N3 C13 C14 127.88(12)
C21 N3 C13 C14 -105.80(13)
Pd1 N3 C13 C14 23.39(13)
C18 N2 C14 C15 8.3(2)
Pd1 N2 C14 C15 -173.69(10)
C18 N2 C14 C13 -163.29(12)
Pd1 N2 C14 C13 14.71(16)
N3 C13 C14 N2 -27.78(18)
N3 C13 C14 C15 160.70(13)
N2 C14 C15 C16 -4.2(2)
C13 C14 C15 C16 167.11(13)
C14 C15 C16 C17 -1.8(2)
C15 C16 C17 C18 3.9(2)
C14 N2 C18 C17 -6.1(2)
Pd1 N2 C18 C17 175.88(10)
C14 N2 C18 C19 172.74(12)
Pd1 N2 C18 C19 -5.28(16)
C16 C17 C18 N2 -0.1(2)
C16 C17 C18 C19 -178.81(13)
C20 N4 C19 C18 -63.07(14)
C25 N4 C19 C18 171.18(11)
Pd1 N4 C19 C18 45.35(11)
N2 C18 C19 N4 -33.06(16)
C17 C18 C19 N4 145.73(13)
C19 N4 C20 C7 128.28(12)
C25 N4 C20 C7 -105.11(13)
Pd1 N4 C20 C7 24.02(13)
N1 C7 C20 N4 -27.31(18)
C8 C7 C20 N4 159.60(13)
C13 N3 C21 C23 169.39(11)
C12 N3 C21 C23 -66.33(15)
Pd1 N3 C21 C23 49.99(14)
C13 N3 C21 C22 50.40(14)
C12 N3 C21 C22 174.68(12)
Pd1 N3 C21 C22 -69.00(13)
C13 N3 C21 C24 -69.72(14)
C12 N3 C21 C24 54.56(15)
Pd1 N3 C21 C24 170.87(9)
C19 N4 C25 C28 -65.99(14)
C20 N4 C25 C28 169.84(11)
Pd1 N4 C25 C28 48.39(13)
C19 N4 C25 C27 54.85(15)
C20 N4 C25 C27 -69.33(14)
Pd1 N4 C25 C27 169.22(8)
C19 N4 C25 C26 175.09(11)
C20 N4 C25 C26 50.91(14)
Pd1 N4 C25 C26 -70.54(12)
